data_2106428
loop_
_publ_author_name
'Saillard, M.'
'Becle, C.'
'Develey, G.'
'Moreau, J.M.'
'Paccard, D.'

_publ_section_title
;
 The structure of Ti Zn16
;
_journal_name_full 'Acta Crystallographica B (24,1968-38,1982)'
_journal_page_first 224
_journal_page_last 226
_journal_volume 37
_journal_year 1981
_chemical_formula_sum 'Ti Zn16'
_space_group_IT_number 63
_symmetry_space_group_name_Hall '-C 2c 2'
_symmetry_space_group_name_H-M 'C m c m'
_cell_angle_alpha 90
_cell_angle_beta 90
_cell_angle_gamma 90
_cell_formula_units_Z 4
_cell_length_a 7.72
_cell_length_b 11.449
_cell_length_c 11.755
_cell_volume 1038.981
_citation_journal_id_ASTM ACBCAR
_cod_data_source_file Saillard_ACBCAR_1981_141.cif
_cod_data_source_block Ti1Zn16
_cod_original_formula_sum 'Ti1 Zn16'
_cod_database_code 2106428

loop_
_symmetry_equiv_pos_as_xyz
x,y,z
-x,-y,z+1/2
x,-y,-z
-x,y,-z+1/2
-x,-y,-z
x,y,-z-1/2
-x,y,z
x,-y,z-1/2
x+1/2,y+1/2,z
-x+1/2,-y+1/2,z+1/2
x+1/2,-y+1/2,-z
-x+1/2,y+1/2,-z+1/2
-x+1/2,-y+1/2,-z
x+1/2,y+1/2,-z-1/2
-x+1/2,y+1/2,z
x+1/2,-y+1/2,z-1/2

loop_
_atom_site_label
_atom_site_type_symbol
_atom_site_fract_x
_atom_site_fract_y
_atom_site_fract_z
_atom_site_occupancy
_atom_site_U_iso_or_equiv
Zn7 Zn 0.2942 0.0529 0.1352 1 0.0
Zn2 Zn 0 0.7114 0.25 1 0.0
Zn1 Zn 0 0 0 1 0.0
Zn4 Zn 0 0.1763 0.1399 1 0.0
Zn5 Zn 0.166 0.3553 0.25 1 0.0
Zn6 Zn 0.3316 0.3135 0.0702 1 0.0
Ti1 Ti 0 0.953 0.25 1 0.0
Zn3 Zn 0 0.3807 0.0306 1 0.0
